data_4327661
loop_
_publ_author_name
'Takahisa Ikeue'
'Yoshiki Ohgo'
'Akira Uchida'
'Mikio Nakamura'
'Hiroshi Fujii'
'Masataka Yokoyama'

_publ_contact_author_address
;
Department of Chemistry
Toho University 
5-21-16 Omorinishi Ota-ku TOKYO 143 JAPAN
;
_publ_contact_author_email mnakamu@med.toho-u.ac.jp
_publ_contact_author_fax '81 3 5493 5430'
_publ_contact_author_name 'Nakamura, Mikio'
_publ_contact_author_phone '81 3 3762 4151 x2551'
_publ_section_title
;
 High-Spin (meso-Tetraalkylporphyrinato)iron(III) Complexes As Studied by
 X-ray Crystallography, EPR, and Dynamic NMR Spectroscopies
;
_journal_name_full 'Inorganic Chemistry'
_journal_page_first 1276
_journal_page_last 1281
_journal_paper_doi 10.1021/ic981184+
_journal_volume 38
_journal_year 1999
_chemical_formula_sum 'C28 H38 Cl Fe N4'
_chemical_formula_weight 521.92
_chemical_name_common porphyrin
_chemical_name_systematic
; 
 ? 
;
_space_group_IT_number 15
_symmetry_cell_setting monoclinic
_symmetry_space_group_name_Hall '-C 2yc'
_symmetry_space_group_name_H-M 'C 1 2/c 1'
_atom_sites_solution_hydrogens geom
_atom_sites_solution_primary direct
_atom_sites_solution_secondary difmap
_audit_creation_method SHELXL
_cell_angle_alpha 90.00
_cell_angle_beta 90.49(2)
_cell_angle_gamma 90.00
_cell_formula_units_Z 4
_cell_length_a 17.514(5)
_cell_length_b 9.666(6)
_cell_length_c 16.368(3)
_cell_measurement_reflns_used 25
_cell_measurement_temperature 293(2)
_cell_measurement_theta_max 29.92
_cell_measurement_theta_min 27.50
_cell_volume 2771(2)
_computing_structure_refinement 'SHELXL-93 (Sheldrick, 1993)'
_computing_structure_solution 'SIR-92 (Giacovazzo, 1994)'
_diffrn_ambient_temperature 293(2)
_diffrn_measurement_device 'RIGAKU AFC5'
_diffrn_measurement_method W-2thetha
_diffrn_radiation_monochromator graphite
_diffrn_radiation_source 'fine-focus sealed tube'
_diffrn_radiation_type MoK\a
_diffrn_radiation_wavelength 0.71069
_diffrn_reflns_av_R_equivalents 0.0000
_diffrn_reflns_av_sigmaI/netI 0.0436
_diffrn_reflns_limit_h_max 22
_diffrn_reflns_limit_h_min 0
_diffrn_reflns_limit_k_max 12
_diffrn_reflns_limit_k_min 0
_diffrn_reflns_limit_l_max 21
_diffrn_reflns_limit_l_min -21
_diffrn_reflns_number 3167
_diffrn_reflns_theta_max 27.48
_diffrn_reflns_theta_min 2.33
_diffrn_standards_decay_% -0.559
_diffrn_standards_interval_count 50
_diffrn_standards_interval_time 100
_diffrn_standards_number 3
_exptl_absorpt_coefficient_mu 0.663
_exptl_absorpt_correction_T_max 1.000
_exptl_absorpt_correction_T_min 0.948
_exptl_absorpt_correction_type psi-scan
_exptl_absorpt_process_details
;
North, A. C. T., Phillips, D. C. & Mathews, F. S. (1968).
Acta Cryst. A24, 351-359.
;
_exptl_crystal_colour black
_exptl_crystal_density_diffrn 1.251
_exptl_crystal_description prismatic
_exptl_crystal_F_000 1108
_exptl_crystal_size_max 0.5
_exptl_crystal_size_mid 0.3
_exptl_crystal_size_min 0.2
_refine_diff_density_max 0.424
_refine_diff_density_min -0.322
_refine_diff_density_rms 0.086
_refine_ls_extinction_coef none
_refine_ls_extinction_method none
_refine_ls_goodness_of_fit_all 1.093
_refine_ls_goodness_of_fit_obs 1.118
_refine_ls_hydrogen_treatment calculated
_refine_ls_matrix_type full
_refine_ls_number_parameters 177
_refine_ls_number_reflns 3167
_refine_ls_number_restraints 0
_refine_ls_restrained_S_all 1.093
_refine_ls_restrained_S_obs 1.118
_refine_ls_R_factor_all 0.0732
_refine_ls_R_factor_obs 0.0470
_refine_ls_shift/esd_max -0.040
_refine_ls_shift/esd_mean 0.006
_refine_ls_structure_factor_coef Fsqd
_refine_ls_weighting_details 'w=1/[\s^2^(Fo^2^)+(0.0739P)^2^+0.5782P] where P=(Fo^2^+2Fc^2^)/3'
_refine_ls_weighting_scheme calc
_refine_ls_wR_factor_all 0.1397
_refine_ls_wR_factor_obs 0.1239
_reflns_number_observed 2419
_reflns_number_total 3167
_reflns_observed_criterion >3sigma(I)
_cod_data_source_file ic9811842B.cif
_cod_data_source_block (TiPrP)FeCl
_cod_depositor_comments
;
The following automatic conversions were performed:

'_refine_ls_weighting_scheme' value 'calc
w=1/[\s^2^(Fo^2^)+(0.0739P)^2^+0.5782P] where P=(Fo^2^+2Fc^2^)/3' was
changed to 'calc'. New tag '_refine_ls_weighting_details' was
created. The value of the new tag was set to
'w=1/[\s^2^(Fo^2^)+(0.0739P)^2^+0.5782P] where P=(Fo^2^+2Fc^2^)/3'.

Automatic conversion script
Id: cif_fix_values 3143 2015-03-26 13:38:13Z robertas 
;
_cod_original_cell_volume 2770.9(20)
_cod_database_code 4327661

loop_
_symmetry_equiv_pos_as_xyz
'x, y, z'
'-x, y, -z+1/2'
'x+1/2, y+1/2, z'
'-x+1/2, y+1/2, -z+1/2'
'-x, -y, -z'
'x, -y, z-1/2'
'-x+1/2, -y+1/2, -z'
'x+1/2, -y+1/2, z-1/2'

loop_
_atom_site_aniso_label
_atom_site_aniso_U_11
_atom_site_aniso_U_22
_atom_site_aniso_U_33
_atom_site_aniso_U_23
_atom_site_aniso_U_13
_atom_site_aniso_U_12
Fe1 0.0208(3) 0.0357(3) 0.0224(3) 0.000 0.0010(2) 0.000
Cl1 0.0485(6) 0.0361(6) 0.0546(7) 0.000 0.0016(5) 0.000
N1 0.0234(10) 0.0351(13) 0.0250(11) -0.0019(9) 0.0019(8) -0.0001(9)
N2 0.0236(11) 0.0388(13) 0.0237(11) 0.0001(9) 0.0004(8) -0.0034(9)
C1 0.0268(13) 0.033(2) 0.0348(15) -0.0013(11) 0.0046(11) 0.0003(11)
C2 0.0277(14) 0.054(2) 0.042(2) -0.0038(15) 0.0099(12) 0.0073(14)
C3 0.034(2) 0.060(2) 0.031(2) -0.0063(14) 0.0085(12) -0.0014(15)
C4 0.0291(13) 0.037(2) 0.0268(13) -0.0040(11) 0.0050(11) -0.0042(11)
C5 0.0325(14) 0.039(2) 0.0240(13) -0.0004(12) 0.0008(10) -0.0049(12)
C6 0.0304(14) 0.041(2) 0.0248(13) 0.0014(12) -0.0026(10) -0.0038(12)
C7 0.036(2) 0.067(2) 0.032(2) 0.0100(15) -0.0060(12) -0.004(2)
C8 0.0287(15) 0.070(2) 0.037(2) 0.007(2) -0.0076(12) -0.0057(15)
C9 0.0261(13) 0.041(2) 0.0316(14) -0.0021(12) -0.0025(11) -0.0011(12)
C10 0.037(2) 0.052(2) 0.0269(14) 0.0039(13) 0.0028(11) -0.0048(15)
C11 0.066(2) 0.063(3) 0.046(2) 0.017(2) 0.004(2) -0.016(2)
C12 0.074(3) 0.069(3) 0.032(2) -0.007(2) 0.002(2) -0.004(2)
C13 0.0257(13) 0.036(2) 0.0360(15) -0.0004(12) 0.0015(11) -0.0030(11)
C14 0.0268(14) 0.055(2) 0.043(2) -0.001(2) 0.0008(12) -0.0086(14)
C15 0.046(2) 0.054(2) 0.078(3) -0.007(2) -0.012(2) -0.017(2)
C16 0.027(2) 0.071(3) 0.062(2) -0.012(2) 0.0010(15) 0.001(2)

loop_
_atom_site_label
_atom_site_type_symbol
_atom_site_fract_x
_atom_site_fract_y
_atom_site_fract_z
_atom_site_U_iso_or_equiv
_atom_site_thermal_displace_type
_atom_site_occupancy
_atom_site_calc_flag
_atom_site_refinement_flags
Fe1 Fe 0.0000 0.22807(6) -0.2500 0.0263(2) Uani 1 d S
Cl1 Cl 0.0000 0.45956(12) -0.2500 0.0464(3) Uani 1 d S
N1 N 0.08644(12) 0.1688(2) -0.32580(13) 0.0278(5) Uani 1 d .
N2 N -0.07184(12) 0.1843(2) -0.34437(13) 0.0287(5) Uani 1 d .
C1 C 0.1590(2) 0.1219(3) -0.3052(2) 0.0315(6) Uani 1 d .
C2 C 0.1994(2) 0.0937(4) -0.3789(2) 0.0412(7) Uani 1 d .
H2 H 0.2477(2) 0.0545(4) -0.3826(2) 0.049 Uiso 1 calc R
C3 C 0.1547(2) 0.1342(4) -0.4423(2) 0.0417(8) Uani 1 d .
H3 H 0.1677(2) 0.1319(4) -0.4972(2) 0.050 Uiso 1 calc R
C4 C 0.0839(2) 0.1812(3) -0.4098(2) 0.0310(6) Uani 1 d .
C5 C 0.0196(2) 0.2267(3) -0.4551(2) 0.0319(6) Uani 1 d .
C6 C -0.0537(2) 0.2225(3) -0.4234(2) 0.0320(6) Uani 1 d .
C7 C -0.1233(2) 0.2339(4) -0.4699(2) 0.0450(8) Uani 1 d .
H7 H -0.1277(2) 0.2624(4) -0.5240(2) 0.054 Uiso 1 calc R
C8 C -0.1811(2) 0.1961(4) -0.4211(2) 0.0454(8) Uani 1 d .
H8 H -0.2324(2) 0.1905(4) -0.4361(2) 0.054 Uiso 1 calc R
C9 C -0.1502(2) 0.1660(3) -0.3422(2) 0.0328(6) Uani 1 d .
C10 C 0.0285(2) 0.2755(4) -0.5438(2) 0.0389(7) Uani 1 d .
H10 H -0.0185(2) 0.3266(4) -0.5565(2) 0.047 Uiso 1 calc R
C11 C 0.0925(2) 0.3784(4) -0.5551(2) 0.0582(10) Uani 1 d .
H11A H 0.0883(10) 0.4197(23) -0.6082(7) 0.087 Uiso 1 calc R
H11B H 0.1407(2) 0.3317(7) -0.5500(18) 0.087 Uiso 1 calc R
H11C H 0.0892(10) 0.4491(17) -0.5140(11) 0.087 Uiso 1 calc R
C12 C 0.0305(3) 0.1564(4) -0.6050(2) 0.0585(10) Uani 1 d .
H12A H -0.0126(9) 0.0969(17) -0.5964(12) 0.088 Uiso 1 calc R
H12B H 0.0768(8) 0.1046(19) -0.5974(12) 0.088 Uiso 1 calc R
H12C H 0.0286(17) 0.1927(5) -0.6595(2) 0.088 Uiso 1 calc R
C13 C -0.1909(2) 0.1224(3) -0.2735(2) 0.0324(6) Uani 1 d .
C14 C -0.2756(2) 0.0822(4) -0.2832(2) 0.0416(7) Uani 1 d .
H14 H -0.2886(2) 0.0354(4) -0.2320(2) 0.050 Uiso 1 calc R
C15 C -0.2927(2) -0.0231(4) -0.3497(3) 0.0594(10) Uani 1 d .
H15A H -0.3439(6) -0.0569(23) -0.3437(11) 0.089 Uiso 1 calc R
H15B H -0.2574(11) -0.0989(15) -0.3451(11) 0.089 Uiso 1 calc R
H15C H -0.2875(16) 0.0198(9) -0.4022(3) 0.089 Uiso 1 calc R
C16 C -0.3275(2) 0.2070(4) -0.2868(2) 0.0534(9) Uani 1 d .
H16A H -0.3155(11) 0.2616(16) -0.3339(10) 0.080 Uiso 1 calc R
H16B H -0.3203(12) 0.2618(16) -0.2383(8) 0.080 Uiso 1 calc R
H16C H -0.3797(2) 0.1771(4) -0.2903(18) 0.080 Uiso 1 calc R

loop_
_atom_type_symbol
_atom_type_description
_atom_type_scat_dispersion_real
_atom_type_scat_dispersion_imag
_atom_type_scat_source
Fe Fe 0.3463 0.8444 'International Tables Vol C Tables 4.2.6.8 and 6.1.1.4'
Cl Cl 0.1484 0.1585 'International Tables Vol C Tables 4.2.6.8 and 6.1.1.4'
N N 0.0061 0.0033 'International Tables Vol C Tables 4.2.6.8 and 6.1.1.4'
C C 0.0033 0.0016 'International Tables Vol C Tables 4.2.6.8 and 6.1.1.4'
H H 0.0000 0.0000 'International Tables Vol C Tables 4.2.6.8 and 6.1.1.4'

loop_
_geom_angle_atom_site_label_1
_geom_angle_atom_site_label_2
_geom_angle_atom_site_label_3
_geom_angle
_geom_angle_site_symmetry_1
_geom_angle_site_symmetry_3
_geom_angle_publ_flag
N2 Fe1 N2 155.94(14) 2_554 . y
N2 Fe1 N1 86.91(9) 2_554 . y
N2 Fe1 N1 86.40(9) . . y
N2 Fe1 N1 86.40(9) 2_554 2_554 y
N2 Fe1 N1 86.91(9) . 2_554 y
N1 Fe1 N1 147.49(14) . 2_554 y
N2 Fe1 Cl1 102.03(7) 2_554 . y
N2 Fe1 Cl1 102.03(7) . . y
N1 Fe1 Cl1 106.26(7) . . y
N1 Fe1 Cl1 106.26(7) 2_554 . y
C4 N1 C1 106.9(2) . . y
C4 N1 Fe1 124.2(2) . . y
C1 N1 Fe1 128.7(2) . . y
C9 N2 C6 107.1(2) . . y
C9 N2 Fe1 128.0(2) . . y
C6 N2 Fe1 120.7(2) . . y
N1 C1 C13 125.4(3) . 2_554 y
N1 C1 C2 108.4(3) . . y
C13 C1 C2 125.5(3) 2_554 . y
C3 C2 C1 107.8(3) . . y
C2 C3 C4 107.7(3) . . y
N1 C4 C5 124.7(2) . . y
N1 C4 C3 108.9(2) . . y
C5 C4 C3 126.4(3) . . y
C6 C5 C4 121.9(3) . . y
C6 C5 C10 117.6(3) . . y
C4 C5 C10 120.4(3) . . y
N2 C6 C5 125.2(3) . . y
N2 C6 C7 108.4(2) . . y
C5 C6 C7 125.7(3) . . y
C8 C7 C6 107.7(3) . . y
C7 C8 C9 108.1(3) . . y
N2 C9 C13 124.8(3) . . y
N2 C9 C8 108.7(3) . . y
C13 C9 C8 126.5(3) . . y
C11 C10 C12 113.2(3) . . y
C11 C10 C5 113.5(3) . . y
C12 C10 C5 113.0(3) . . y
C1 C13 C9 122.6(3) 2_554 . y
C1 C13 C14 118.0(3) 2_554 . y
C9 C13 C14 119.3(3) . . y
C16 C14 C15 113.1(3) . . y
C16 C14 C13 112.4(3) . . y
C15 C14 C13 115.2(3) . . y

loop_
_geom_bond_atom_site_label_1
_geom_bond_atom_site_label_2
_geom_bond_distance
_geom_bond_site_symmetry_2
_geom_bond_publ_flag
Fe1 N2 2.028(2) 2_554 y
Fe1 N2 2.028(2) . y
Fe1 N1 2.047(2) . y
Fe1 N1 2.047(2) 2_554 y
Fe1 Cl1 2.238(2) . y
N1 C4 1.380(3) . y
N1 C1 1.389(4) . y
N2 C9 1.384(3) . y
N2 C6 1.385(3) . y
C1 C13 1.399(4) 2_554 y
C1 C2 1.429(4) . y
C2 C3 1.353(4) . y
C3 C4 1.427(4) . y
C4 C5 1.413(4) . y
C5 C6 1.390(4) . y
C5 C10 1.535(4) . y
C6 C7 1.436(4) . y
C7 C8 1.346(5) . y
C8 C9 1.426(4) . y
C9 C13 1.403(4) . y
C10 C11 1.511(5) . y
C10 C12 1.527(5) . y
C13 C1 1.399(4) 2_554 y
C13 C14 1.541(4) . y
C14 C16 1.512(5) . y
C14 C15 1.519(5) . y

loop_
_geom_torsion_atom_site_label_1
_geom_torsion_atom_site_label_2
_geom_torsion_atom_site_label_3
_geom_torsion_atom_site_label_4
_geom_torsion
_geom_torsion_site_symmetry_1
_geom_torsion_site_symmetry_4
_geom_torsion_publ_flag
N2 Fe1 N1 C4 -173.7(2) 2_554 . y
N2 Fe1 N1 C4 29.4(2) . . y
N1 Fe1 N1 C4 107.9(2) 2_554 . y
Cl1 Fe1 N1 C4 -72.1(2) . . y
N2 Fe1 N1 C1 0.0(2) 2_554 . y
N2 Fe1 N1 C1 -156.9(2) . . y
N1 Fe1 N1 C1 -78.4(2) 2_554 . y
Cl1 Fe1 N1 C1 101.6(2) . . y
N2 Fe1 N2 C9 90.0(2) 2_554 . y
N1 Fe1 N2 C9 164.1(3) . . y
N1 Fe1 N2 C9 16.0(3) 2_554 . y
Cl1 Fe1 N2 C9 -90.0(2) . . y
N2 Fe1 N2 C6 -116.3(2) 2_554 . y
N1 Fe1 N2 C6 -42.2(2) . . y
N1 Fe1 N2 C6 169.7(2) 2_554 . y
Cl1 Fe1 N2 C6 63.7(2) . . y
C4 N1 C1 C13 166.0(3) . 2_554 y
Fe1 N1 C1 C13 -8.5(4) . 2_554 y
C4 N1 C1 C2 -5.1(3) . . y
Fe1 N1 C1 C2 -179.7(2) . . y
N1 C1 C2 C3 5.3(4) . . y
C13 C1 C2 C3 -165.9(3) 2_554 . y
C1 C2 C3 C4 -3.2(4) . . y
C1 N1 C4 C5 -179.8(3) . . y
Fe1 N1 C4 C5 -4.9(4) . . y
C1 N1 C4 C3 3.2(3) . . y
Fe1 N1 C4 C3 178.0(2) . . y
C2 C3 C4 N1 0.1(4) . . y
C2 C3 C4 C5 -176.9(3) . . y
N1 C4 C5 C6 -20.5(5) . . y
C3 C4 C5 C6 156.0(3) . . y
N1 C4 C5 C10 162.9(3) . . y
C3 C4 C5 C10 -20.6(5) . . y
C9 N2 C6 C5 -167.8(3) . . y
Fe1 N2 C6 C5 33.7(4) . . y
C9 N2 C6 C7 2.7(3) . . y
Fe1 N2 C6 C7 -155.9(2) . . y
C4 C5 C6 N2 4.8(5) . . y
C10 C5 C6 N2 -178.4(3) . . y
C4 C5 C6 C7 -164.0(3) . . y
C10 C5 C6 C7 12.8(5) . . y
N2 C6 C7 C8 -3.3(4) . . y
C5 C6 C7 C8 167.1(3) . . y
C6 C7 C8 C9 2.5(4) . . y
C6 N2 C9 C13 177.8(3) . . y
Fe1 N2 C9 C13 -25.7(4) . . y
C6 N2 C9 C8 -1.2(3) . . y
Fe1 N2 C9 C8 155.3(2) . . y
C7 C8 C9 N2 -0.9(4) . . y
C7 C8 C9 C13 -179.8(3) . . y
C6 C5 C10 C11 134.5(3) . . y
C4 C5 C10 C11 -48.8(4) . . y
C6 C5 C10 C12 -94.8(4) . . y
C4 C5 C10 C12 81.9(4) . . y
N2 C9 C13 C1 14.5(5) . 2_554 y
C8 C9 C13 C1 -166.8(3) . 2_554 y
N2 C9 C13 C14 -169.6(3) . . y
C8 C9 C13 C14 9.2(5) . . y
C1 C13 C14 C16 96.7(3) 2_554 . y
C9 C13 C14 C16 -79.5(4) . . y
C1 C13 C14 C15 -131.7(3) 2_554 . y
C9 C13 C14 C15 52.1(4) . . y
